data_1569684
loop_
_publ_author_name
'Lon&#x10d;ari&#x107;, Doroteja'
'Movahedifar, Fahimeh'
'&#x160;to&#x10d;ek, Jakub Radek'
'Dra&#x10d;&#xed;nsk&#xfd;, Martin'
'Cva&#x10d;ka, Josef'
'Guan, Shanshan'
'Bythell, Benjamin J.'
'C&#xed;sa&#x159;ov&#xe1;, Ivana'
'Masson, Eric'
'Kaleta, Ji&#x159;&#xed;'

_publ_section_title
;
 Solvent-controlled formation of alkali and alkali-earth-secured
 cucurbituril/guest trimers.
;
_journal_issue 35
_journal_name_full 'Chemical science'
_journal_page_first 9258
_journal_page_last 9266
_journal_paper_doi 10.1039/d3sc02032k
_journal_volume 14
_journal_year 2023
_chemical_compound_source 'synthesized by the authors'
_chemical_formula_moiety 'C12 H11 N'
_chemical_formula_sum 'C12 H11 N'
_chemical_formula_weight 169.22
_space_group_crystal_system monoclinic
_space_group_IT_number 14
_space_group_name_Hall '-P 2ybc'
_space_group_name_H-M_alt 'P 1 21/c 1'
_atom_sites_solution_hydrogens geom
_atom_sites_solution_primary direct
_atom_sites_solution_secondary difmap
_audit_creation_method SHELXL-2018/3
_audit_update_record
;
2022-11-23 deposited with the CCDC.	2023-08-08 downloaded from the CCDC.
;
_cell_angle_alpha 90
_cell_angle_beta 93.459(3)
_cell_angle_gamma 90
_cell_formula_units_Z 8
_cell_length_a 21.5986(12)
_cell_length_b 10.9746(6)
_cell_length_c 7.7065(4)
_cell_measurement_reflns_used 5563
_cell_measurement_temperature 120(2)
_cell_measurement_theta_max 71.5737
_cell_measurement_theta_min 4.1011
_cell_volume 1823.39(17)
_computing_cell_refinement 'SAINT V8.40B (Bruker AXS LLC, 2019)'
_computing_data_collection 'Bruker Instrument Service vV6.2.15'
_computing_data_reduction 'SAINT V8.40B (Bruker AXS LLC, 2019)'
_computing_structure_refinement 'SHELXL-2018/3 (Sheldrick, 2018)'
_computing_structure_solution 'SHELXT 2018/2 (Sheldrick, 2018)'
_diffrn_ambient_temperature 120(2)
_diffrn_measured_fraction_theta_full 0.997
_diffrn_measured_fraction_theta_max 0.993
_diffrn_measurement_device_type 'Bruker D8 VENTURE Kappa Duo PHOTON III'
_diffrn_measurement_method '\f and \w scans'
_diffrn_radiation_monochromator 'Helios Cu  multilayer optic'
_diffrn_radiation_type CuK\a
_diffrn_radiation_wavelength 1.54178
_diffrn_reflns_av_R_equivalents 0.0904
_diffrn_reflns_av_unetI/netI 0.0902
_diffrn_reflns_Laue_measured_fraction_full 0.997
_diffrn_reflns_Laue_measured_fraction_max 0.993
_diffrn_reflns_limit_h_max 26
_diffrn_reflns_limit_h_min -26
_diffrn_reflns_limit_k_max 13
_diffrn_reflns_limit_k_min -13
_diffrn_reflns_limit_l_max 9
_diffrn_reflns_limit_l_min 0
_diffrn_reflns_number 6824
_diffrn_reflns_point_group_measured_fraction_full 0.997
_diffrn_reflns_point_group_measured_fraction_max 0.993
_diffrn_reflns_theta_full 67.679
_diffrn_reflns_theta_max 72.310
_diffrn_reflns_theta_min 2.049
_diffrn_source 'I\mS  micro-focus sealed tube'
_exptl_absorpt_coefficient_mu 0.552
_exptl_absorpt_correction_T_max 0.97
_exptl_absorpt_correction_T_min 0.56
_exptl_absorpt_correction_type multi-scan
_exptl_absorpt_process_details
;
Sevvana, M., Ruf, M., Us\'on, I., Sheldrick, G. M., and Herbst-Irmer, R. (2019)
"Non-merohedral twinning: from minerals to proteins"
Acta. Cryst. D75, 1040-1050.
doi:10.1107/S2059798319010179
;
_exptl_crystal_colour colourless
_exptl_crystal_density_diffrn 1.233
_exptl_crystal_description plate
_exptl_crystal_F_000 720
_exptl_crystal_size_max 0.303
_exptl_crystal_size_mid 0.292
_exptl_crystal_size_min 0.058
_refine_diff_density_max 0.464
_refine_diff_density_min -0.320
_refine_diff_density_rms 0.095
_refine_ls_extinction_method none
_refine_ls_goodness_of_fit_ref 1.087
_refine_ls_hydrogen_treatment constr
_refine_ls_matrix_type full
_refine_ls_number_parameters 237
_refine_ls_number_reflns 3587
_refine_ls_number_restraints 0
_refine_ls_restrained_S_all 1.087
_refine_ls_R_factor_all 0.1405
_refine_ls_R_factor_gt 0.1129
_refine_ls_shift/su_max 0.000
_refine_ls_shift/su_mean 0.000
_refine_ls_structure_factor_coef Fsqd
_refine_ls_weighting_details 'w=1/[\s^2^(Fo^2^)+(0.1780P)^2^+1.2006P] where P=(Fo^2^+2Fc^2^)/3'
_refine_ls_weighting_scheme calc
_refine_ls_wR_factor_gt 0.3267
_refine_ls_wR_factor_ref 0.3468
_reflns_Friedel_coverage 0.000
_reflns_number_gt 2373
_reflns_number_total 3587
_reflns_threshold_expression 'I > 2\s(I)'
_cod_data_source_file d3sc02032k2.cif
_cod_data_source_block cu_dl067_kaleta_4
_cod_depositor_comments 'Adding full bibliography for 1569684--1569687.cif.'
_cod_original_sg_symbol_H-M 'P 21/c'
_cod_database_code 1569684
_shelx_shelxl_version_number 2018/3
_shelx_space_group_comment
;
The symmetry employed for this shelxl refinement is uniquely defined
by the following loop, which should always be used as a source of
symmetry information in preference to the above space-group names.
They are only intended as comments.
;
_shelx_estimated_absorpt_t_min 0.850
_shelx_estimated_absorpt_t_max 0.969

loop_
_space_group_symop_operation_xyz
'x, y, z'
'-x, y+1/2, -z+1/2'
'-x, -y, -z'
'x, -y-1/2, z-1/2'

loop_
_atom_site_label
_atom_site_type_symbol
_atom_site_fract_x
_atom_site_fract_y
_atom_site_fract_z
_atom_site_U_iso_or_equiv
_atom_site_adp_type
_atom_site_occupancy
_atom_site_site_symmetry_order
_atom_site_calc_flag
_atom_site_refinement_flags_posn
_atom_site_refinement_flags_adp
_atom_site_refinement_flags_occupancy
_atom_site_disorder_assembly
_atom_site_disorder_group
N1A N 0.95090(14) 0.3638(3) 0.9611(4) 0.0527(8) Uani 1 1 d . . . . .
C2A C 0.92642(17) 0.4600(3) 0.8733(5) 0.0498(9) Uani 1 1 d . . . . .
H2A H 0.952778 0.527440 0.854423 0.060 Uiso 1 1 calc R U . . .
C3A C 0.86605(16) 0.4671(3) 0.8095(5) 0.0474(9) Uani 1 1 d . . . . .
H3A H 0.851938 0.538178 0.748817 0.057 Uiso 1 1 calc R U . . .
C4A C 0.82483(16) 0.3709(3) 0.8327(4) 0.0427(8) Uani 1 1 d . . . . .
C5A C 0.85021(16) 0.2708(3) 0.9245(5) 0.0478(8) Uani 1 1 d . . . . .
H5A H 0.824843 0.202430 0.946108 0.057 Uiso 1 1 calc R U . . .
C6A C 0.91148(16) 0.2708(3) 0.9833(5) 0.0512(9) Uani 1 1 d . . . . .
H6A H 0.927079 0.200638 1.043551 0.061 Uiso 1 1 calc R U . . .
C7A C 0.75869(15) 0.3755(3) 0.7680(4) 0.0423(8) Uani 1 1 d . . . . .
C8A C 0.73607(16) 0.4681(3) 0.6546(4) 0.0456(8) Uani 1 1 d . . . . .
H8A H 0.763674 0.528851 0.617325 0.055 Uiso 1 1 calc R U . . .
C9A C 0.67458(16) 0.4719(3) 0.5971(4) 0.0467(8) Uani 1 1 d . . . . .
H9A H 0.660650 0.537335 0.524097 0.056 Uiso 1 1 calc R U . . .
C10A C 0.63206(17) 0.3843(3) 0.6412(4) 0.0468(8) Uani 1 1 d . . . . .
C11A C 0.65451(16) 0.2917(3) 0.7560(5) 0.0486(9) Uani 1 1 d . . . . .
H11A H 0.626649 0.231349 0.792992 0.058 Uiso 1 1 calc R U . . .
C12A C 0.71556(16) 0.2870(3) 0.8150(4) 0.0460(8) Uani 1 1 d . . . . .
H12A H 0.729183 0.222306 0.889675 0.055 Uiso 1 1 calc R U . . .
C13A C 0.56551(17) 0.3895(4) 0.5793(5) 0.0556(10) Uani 1 1 d . . . . .
H13A H 0.550395 0.306892 0.553370 0.083 Uiso 1 1 calc R U . . .
H13B H 0.560975 0.439493 0.473989 0.083 Uiso 1 1 calc R U . . .
H13C H 0.541332 0.425509 0.669932 0.083 Uiso 1 1 calc R U . . .
N1B N 0.54457(14) 0.6341(3) 0.0870(4) 0.0558(8) Uani 1 1 d . . . . .
C2B C 0.57261(17) 0.7271(3) 0.1747(5) 0.0556(10) Uani 1 1 d . . . . .
H2B H 0.548066 0.795582 0.201630 0.067 Uiso 1 1 calc R U . . .
C3B C 0.63415(17) 0.7290(3) 0.2273(5) 0.0498(9) Uani 1 1 d . . . . .
H3B H 0.650837 0.798281 0.287429 0.060 Uiso 1 1 calc R U . . .
C4B C 0.67282(16) 0.6314(3) 0.1946(4) 0.0441(8) Uani 1 1 d . . . . .
C5B C 0.64375(17) 0.5346(3) 0.1005(5) 0.0507(9) Uani 1 1 d . . . . .
H5B H 0.667322 0.465788 0.069381 0.061 Uiso 1 1 calc R U . . .
C6B C 0.58163(17) 0.5399(3) 0.0540(5) 0.0541(9) Uani 1 1 d . . . . .
H6B H 0.563463 0.471976 -0.006046 0.065 Uiso 1 1 calc R U . . .
C7B C 0.73934(16) 0.6292(3) 0.2509(4) 0.0423(8) Uani 1 1 d . . . . .
C8B C 0.76658(16) 0.7204(3) 0.3579(4) 0.0464(8) Uani 1 1 d . . . . .
H8B H 0.741502 0.785497 0.394764 0.056 Uiso 1 1 calc R U . . .
C9B C 0.82827(16) 0.7184(3) 0.4108(4) 0.0456(8) Uani 1 1 d . . . . .
H9B H 0.844822 0.782054 0.483092 0.055 Uiso 1 1 calc R U . . .
C10B C 0.86752(17) 0.6249(3) 0.3612(4) 0.0460(8) Uani 1 1 d . . . . .
C11B C 0.84082(16) 0.5329(3) 0.2555(4) 0.0478(9) Uani 1 1 d . . . . .
H11B H 0.866138 0.468130 0.218831 0.057 Uiso 1 1 calc R U . . .
C12B C 0.77892(16) 0.5340(3) 0.2036(4) 0.0468(8) Uani 1 1 d . . . . .
H12B H 0.762258 0.469032 0.134064 0.056 Uiso 1 1 calc R U . . .
C13B C 0.93541(17) 0.6249(4) 0.4141(5) 0.0576(10) Uani 1 1 d . . . . .
H13D H 0.946575 0.547590 0.471489 0.086 Uiso 1 1 calc R U . . .
H13E H 0.944784 0.692442 0.494557 0.086 Uiso 1 1 calc R U . . .
H13F H 0.959287 0.634551 0.310784 0.086 Uiso 1 1 calc R U . . .

loop_
_atom_site_aniso_label
_atom_site_aniso_U_11
_atom_site_aniso_U_22
_atom_site_aniso_U_33
_atom_site_aniso_U_23
_atom_site_aniso_U_13
_atom_site_aniso_U_12
N1A 0.0619(18) 0.0435(17) 0.0525(17) -0.0011(13) 0.0014(13) -0.0011(13)
C2A 0.069(2) 0.0339(18) 0.0466(19) -0.0005(14) 0.0046(15) -0.0064(15)
C3A 0.067(2) 0.0295(17) 0.0458(19) -0.0015(14) 0.0052(15) -0.0026(14)
C4A 0.065(2) 0.0291(17) 0.0350(16) -0.0031(12) 0.0072(13) 0.0008(13)
C5A 0.067(2) 0.0305(17) 0.0469(19) 0.0019(14) 0.0083(15) -0.0010(14)
C6A 0.067(2) 0.0359(18) 0.051(2) 0.0043(15) 0.0020(16) 0.0024(15)
C7A 0.060(2) 0.0294(17) 0.0379(17) -0.0013(12) 0.0083(13) -0.0001(13)
C8A 0.068(2) 0.0299(16) 0.0393(17) 0.0005(13) 0.0078(14) -0.0007(14)
C9A 0.067(2) 0.0358(18) 0.0378(17) 0.0030(13) 0.0070(14) 0.0052(14)
C10A 0.064(2) 0.0381(18) 0.0391(17) -0.0048(14) 0.0075(14) 0.0022(14)
C11A 0.064(2) 0.0341(18) 0.049(2) -0.0013(14) 0.0089(15) -0.0048(14)
C12A 0.069(2) 0.0281(17) 0.0414(18) 0.0022(13) 0.0065(14) -0.0004(14)
C13A 0.065(2) 0.053(2) 0.049(2) -0.0010(17) 0.0074(16) 0.0026(17)
N1B 0.0605(18) 0.0507(19) 0.0560(18) -0.0028(15) 0.0006(13) -0.0028(14)
C2B 0.073(2) 0.042(2) 0.052(2) -0.0039(16) 0.0036(17) 0.0059(16)
C3B 0.069(2) 0.0328(18) 0.0476(19) -0.0052(14) 0.0019(15) -0.0008(15)
C4B 0.063(2) 0.0334(18) 0.0366(16) 0.0010(13) 0.0078(13) -0.0009(13)
C5B 0.070(2) 0.0351(19) 0.0477(19) -0.0047(15) 0.0058(15) -0.0034(15)
C6B 0.068(2) 0.041(2) 0.053(2) -0.0067(16) 0.0040(16) -0.0090(16)
C7B 0.066(2) 0.0283(17) 0.0337(16) 0.0006(12) 0.0083(13) -0.0039(13)
C8B 0.066(2) 0.0290(17) 0.0444(18) -0.0007(14) 0.0078(14) -0.0001(14)
C9B 0.072(2) 0.0278(16) 0.0368(16) 0.0006(13) 0.0051(14) -0.0053(14)
C10B 0.065(2) 0.0333(17) 0.0404(17) 0.0044(13) 0.0071(14) -0.0022(14)
C11B 0.068(2) 0.0314(17) 0.0450(19) -0.0006(14) 0.0115(15) 0.0042(14)
C12B 0.066(2) 0.0329(18) 0.0414(18) -0.0028(13) 0.0060(14) -0.0020(14)
C13B 0.065(2) 0.048(2) 0.060(2) 0.0024(17) 0.0046(17) -0.0019(16)

loop_
_atom_type_symbol
_atom_type_description
_atom_type_scat_dispersion_real
_atom_type_scat_dispersion_imag
_atom_type_scat_source
C C 0.0181 0.0091 'International Tables Vol C Tables 4.2.6.8 and 6.1.1.4'
H H 0.0000 0.0000 'International Tables Vol C Tables 4.2.6.8 and 6.1.1.4'
N N 0.0311 0.0180 'International Tables Vol C Tables 4.2.6.8 and 6.1.1.4'

loop_
_geom_angle_atom_site_label_1
_geom_angle_atom_site_label_2
_geom_angle_atom_site_label_3
_geom_angle
_geom_angle_site_symmetry_1
_geom_angle_site_symmetry_3
_geom_angle_publ_flag
C2A N1A C6A 115.3(3) . . ?
N1A C2A C3A 124.2(3) . . ?
N1A C2A H2A 117.9 . . ?
C3A C2A H2A 117.9 . . ?
C2A C3A C4A 120.7(3) . . ?
C2A C3A H3A 119.6 . . ?
C4A C3A H3A 119.6 . . ?
C3A C4A C5A 115.1(3) . . ?
C3A C4A C7A 122.6(3) . . ?
C5A C4A C7A 122.3(3) . . ?
C6A C5A C4A 120.5(3) . . ?
C6A C5A H5A 119.8 . . ?
C4A C5A H5A 119.8 . . ?
N1A C6A C5A 124.2(3) . . ?
N1A C6A H6A 117.9 . . ?
C5A C6A H6A 117.9 . . ?
C12A C7A C8A 116.5(3) . . ?
C12A C7A C4A 121.9(3) . . ?
C8A C7A C4A 121.5(3) . . ?
C9A C8A C7A 120.9(3) . . ?
C9A C8A H8A 119.6 . . ?
C7A C8A H8A 119.6 . . ?
C8A C9A C10A 122.8(3) . . ?
C8A C9A H9A 118.6 . . ?
C10A C9A H9A 118.6 . . ?
C9A C10A C11A 116.4(3) . . ?
C9A C10A C13A 122.4(3) . . ?
C11A C10A C13A 121.1(3) . . ?
C12A C11A C10A 121.4(3) . . ?
C12A C11A H11A 119.3 . . ?
C10A C11A H11A 119.3 . . ?
C11A C12A C7A 121.9(3) . . ?
C11A C12A H12A 119.1 . . ?
C7A C12A H12A 119.1 . . ?
C10A C13A H13A 109.5 . . ?
C10A C13A H13B 109.5 . . ?
H13A C13A H13B 109.5 . . ?
C10A C13A H13C 109.5 . . ?
H13A C13A H13C 109.5 . . ?
H13B C13A H13C 109.5 . . ?
C6B N1B C2B 115.1(3) . . ?
N1B C2B C3B 124.1(3) . . ?
N1B C2B H2B 118.0 . . ?
C3B C2B H2B 118.0 . . ?
C2B C3B C4B 121.2(3) . . ?
C2B C3B H3B 119.4 . . ?
C4B C3B H3B 119.4 . . ?
C3B C4B C5B 114.8(3) . . ?
C3B C4B C7B 123.0(3) . . ?
C5B C4B C7B 122.3(3) . . ?
C6B C5B C4B 120.1(3) . . ?
C6B C5B H5B 120.0 . . ?
C4B C5B H5B 120.0 . . ?
N1B C6B C5B 124.7(3) . . ?
N1B C6B H6B 117.6 . . ?
C5B C6B H6B 117.6 . . ?
C8B C7B C12B 116.1(3) . . ?
C8B C7B C4B 121.8(3) . . ?
C12B C7B C4B 122.0(3) . . ?
C9B C8B C7B 121.9(3) . . ?
C9B C8B H8B 119.0 . . ?
C7B C8B H8B 119.0 . . ?
C8B C9B C10B 121.7(3) . . ?
C8B C9B H9B 119.2 . . ?
C10B C9B H9B 119.2 . . ?
C9B C10B C11B 116.9(3) . . ?
C9B C10B C13B 121.7(3) . . ?
C11B C10B C13B 121.3(3) . . ?
C12B C11B C10B 121.5(3) . . ?
C12B C11B H11B 119.2 . . ?
C10B C11B H11B 119.2 . . ?
C11B C12B C7B 121.8(3) . . ?
C11B C12B H12B 119.1 . . ?
C7B C12B H12B 119.1 . . ?
C10B C13B H13D 109.5 . . ?
C10B C13B H13E 109.5 . . ?
H13D C13B H13E 109.5 . . ?
C10B C13B H13F 109.5 . . ?
H13D C13B H13F 109.5 . . ?
H13E C13B H13F 109.5 . . ?

loop_
_geom_bond_atom_site_label_1
_geom_bond_atom_site_label_2
_geom_bond_distance
_geom_bond_site_symmetry_2
_geom_bond_publ_flag
N1A C2A 1.345(5) . ?
N1A C6A 1.347(4) . ?
C2A C3A 1.368(5) . ?
C2A H2A 0.9500 . ?
C3A C4A 1.399(5) . ?
C3A H3A 0.9500 . ?
C4A C5A 1.400(5) . ?
C4A C7A 1.485(5) . ?
C5A C6A 1.373(5) . ?
C5A H5A 0.9500 . ?
C6A H6A 0.9500 . ?
C7A C12A 1.407(4) . ?
C7A C8A 1.409(4) . ?
C8A C9A 1.375(5) . ?
C8A H8A 0.9500 . ?
C9A C10A 1.386(5) . ?
C9A H9A 0.9500 . ?
C10A C11A 1.414(5) . ?
C10A C13A 1.488(5) . ?
C11A C12A 1.369(5) . ?
C11A H11A 0.9500 . ?
C12A H12A 0.9500 . ?
C13A H13A 0.9800 . ?
C13A H13B 0.9800 . ?
C13A H13C 0.9800 . ?
N1B C6B 1.341(5) . ?
N1B C2B 1.347(5) . ?
C2B C3B 1.366(5) . ?
C2B H2B 0.9500 . ?
C3B C4B 1.390(5) . ?
C3B H3B 0.9500 . ?
C4B C5B 1.412(5) . ?
C4B C7B 1.476(5) . ?
C5B C6B 1.369(5) . ?
C5B H5B 0.9500 . ?
C6B H6B 0.9500 . ?
C7B C8B 1.403(4) . ?
C7B C12B 1.412(4) . ?
C8B C9B 1.370(5) . ?
C8B H8B 0.9500 . ?
C9B C10B 1.398(5) . ?
C9B H9B 0.9500 . ?
C10B C11B 1.400(5) . ?
C10B C13B 1.498(5) . ?
C11B C12B 1.372(5) . ?
C11B H11B 0.9500 . ?
C12B H12B 0.9500 . ?
C13B H13D 0.9800 . ?
C13B H13E 0.9800 . ?
C13B H13F 0.9800 . ?
